data_4078119
loop_
_publ_author_name
'Wang, Sunewang Rixin'
'Xie, Zuowei'

_publ_section_title
;
 Reaction of Carboryne with Alkylbenzenes
;
_journal_issue 8
_journal_name_full Organometallics
_journal_page_first 3316
_journal_paper_doi 10.1021/om300129t
_journal_volume 31
_journal_year 2012
_chemical_formula_sum 'C12 H24 B10'
_chemical_formula_weight 276.41
_chemical_name_systematic
; 
 ? 
;
_space_group_IT_number 62
_symmetry_cell_setting orthorhombic
_symmetry_space_group_name_Hall '-P 2ac 2n'
_symmetry_space_group_name_H-M 'P n m a'
_atom_sites_solution_hydrogens geom
_atom_sites_solution_primary direct
_atom_sites_solution_secondary difmap
_audit_creation_method SHELXL-97
_cell_angle_alpha 90.00
_cell_angle_beta 90.00
_cell_angle_gamma 90.00
_cell_formula_units_Z 4
_cell_length_a 13.7034(7)
_cell_length_b 11.7088(6)
_cell_length_c 10.3673(5)
_cell_measurement_reflns_used 776
_cell_measurement_temperature 296(2)
_cell_measurement_theta_max 15
_cell_measurement_theta_min 15
_cell_volume 1663.44(14)
_computing_cell_refinement 'BRUKER APEXII DUO DIFFRACTOMETER'
_computing_data_collection 'BRUKER APEXII DUO DIFFRACTOMETER'
_computing_data_reduction 'BRUKER APEXII DUO DIFFRACTOMETER'
_computing_molecular_graphics 'SIEMENS SHELXTL'
_computing_publication_material 'SIEMENS SHELXTL'
_computing_structure_refinement 'SHELXL-97 (Sheldrick, 2008)'
_computing_structure_solution 'SHELXS-97 (Sheldrick, 2008)'
_diffrn_ambient_temperature 296(2)
_diffrn_measured_fraction_theta_full 0.999
_diffrn_measured_fraction_theta_max 0.999
_diffrn_measurement_device_type 'BRUKER APEXII DUO DIFFRACTOMETER'
_diffrn_measurement_method 'PHI & OMEGA SCAN'
_diffrn_radiation_monochromator graphite
_diffrn_radiation_source 'fine-focus sealed tube'
_diffrn_radiation_type MoK\a
_diffrn_radiation_wavelength 0.71073
_diffrn_reflns_av_R_equivalents 0.0294
_diffrn_reflns_av_sigmaI/netI 0.0150
_diffrn_reflns_limit_h_max 16
_diffrn_reflns_limit_h_min -15
_diffrn_reflns_limit_k_max 14
_diffrn_reflns_limit_k_min -14
_diffrn_reflns_limit_l_max 12
_diffrn_reflns_limit_l_min -12
_diffrn_reflns_number 13796
_diffrn_reflns_theta_full 25.23
_diffrn_reflns_theta_max 25.23
_diffrn_reflns_theta_min 2.46
_exptl_absorpt_coefficient_mu 0.053
_exptl_absorpt_correction_T_max 0.7456
_exptl_absorpt_correction_T_min 0.6800
_exptl_absorpt_correction_type multi-scan
_exptl_crystal_colour colourless
_exptl_crystal_density_diffrn 1.104
_exptl_crystal_density_method 'not measured'
_exptl_crystal_description block
_exptl_crystal_F_000 584
_exptl_crystal_size_max 0.50
_exptl_crystal_size_mid 0.40
_exptl_crystal_size_min 0.30
_refine_diff_density_max 0.207
_refine_diff_density_min -0.230
_refine_diff_density_rms 0.038
_refine_ls_extinction_method none
_refine_ls_goodness_of_fit_ref 1.081
_refine_ls_hydrogen_treatment riding
_refine_ls_matrix_type full
_refine_ls_number_parameters 112
_refine_ls_number_reflns 1584
_refine_ls_number_restraints 0
_refine_ls_restrained_S_all 1.081
_refine_ls_R_factor_all 0.0645
_refine_ls_R_factor_gt 0.0561
_refine_ls_shift/su_max 0.000
_refine_ls_shift/su_mean 0.000
_refine_ls_structure_factor_coef Fsqd
_refine_ls_weighting_details 'calc w=1/[\s^2^(Fo^2^)+(0.0948P)^2^+0.5726P] where P=(Fo^2^+2Fc^2^)/3'
_refine_ls_weighting_scheme calc
_refine_ls_wR_factor_gt 0.1605
_refine_ls_wR_factor_ref 0.1763
_reflns_number_gt 1345
_reflns_number_total 1584
_reflns_threshold_expression >2sigma(I)
_cod_data_source_file om300129t_si_001.cif
_cod_data_source_block 4b
_cod_depositor_comments
;
The following automatic conversions were performed:

'_symmetry_cell_setting' value 'Orthorhombic' changed to
'orthorhombic' according to
/home/saulius/struct/CIF-dictionaries/cif_core.dic dictionary named
'cif_core.dic' version 2.4.1 from 2010-06-29.

Automatic conversion script
Id: cif_fix_values 1715 2011-07-08 13:25:40Z adriana 
;
_cod_original_sg_symbol_H-M Pnma
_cod_database_code 4078119

loop_
_symmetry_equiv_pos_as_xyz
'x, y, z'
'-x+1/2, -y, z+1/2'
'-x, y+1/2, -z'
'x+1/2, -y+1/2, -z+1/2'
'-x, -y, -z'
'x-1/2, y, -z-1/2'
'x, -y-1/2, z'
'-x-1/2, y-1/2, z-1/2'

loop_
_atom_site_label
_atom_site_type_symbol
_atom_site_fract_x
_atom_site_fract_y
_atom_site_fract_z
_atom_site_U_iso_or_equiv
_atom_site_adp_type
_atom_site_occupancy
_atom_site_symmetry_multiplicity
_atom_site_calc_flag
_atom_site_refinement_flags
B3 B 0.32680(15) 0.37545(18) 0.56334(19) 0.0488(5) Uani 1 1 d .
H3 H 0.2967 0.4573 0.5298 0.059 Uiso 1 1 calc R
B4 B 0.30663(15) 0.32526(18) 0.72160(18) 0.0501(5) Uani 1 1 d .
H4 H 0.2612 0.3733 0.7901 0.060 Uiso 1 1 calc R
B5 B 0.43901(14) 0.3256(2) 0.50679(19) 0.0530(6) Uani 1 1 d .
H5 H 0.4813 0.3736 0.4347 0.064 Uiso 1 1 calc R
B6 B 0.42381(17) 0.3723(2) 0.6701(2) 0.0627(7) Uani 1 1 d .
H6 H 0.4571 0.4514 0.7067 0.075 Uiso 1 1 calc R
B7 B 0.4129(2) 0.2500 0.7691(3) 0.0611(9) Uani 1 2 d S
H7 H 0.4387 0.2500 0.8696 0.073 Uiso 1 2 calc SR
B8 B 0.4945(2) 0.2500 0.6355(3) 0.0686(11) Uani 1 2 d S
H8 H 0.5742 0.2500 0.6487 0.082 Uiso 1 2 calc SR
C1 C 0.26096(16) 0.2500 0.5932(2) 0.0401(5) Uani 1 2 d S
C2 C 0.33165(15) 0.2500 0.4692(2) 0.0364(5) Uani 1 2 d S
C11 C 0.15129(17) 0.2500 0.5496(3) 0.0558(7) Uani 1 2 d S
H11 H 0.1062 0.2500 0.6229 0.067 Uiso 1 2 calc SR
C12 C 0.13723(14) 0.35202(19) 0.4635(2) 0.0622(6) Uani 1 1 d .
H12A H 0.0928 0.4098 0.4817 0.075 Uiso 1 1 calc R
C13 C 0.19330(13) 0.35270(17) 0.36006(18) 0.0544(5) Uani 1 1 d .
H13A H 0.1918 0.4126 0.3012 0.065 Uiso 1 1 calc R
C14 C 0.26088(16) 0.2500 0.3417(2) 0.0409(6) Uani 1 2 d S
C15 C 0.31087(19) 0.2500 0.2059(2) 0.0506(6) Uani 1 2 d S
C16 C 0.2290(2) 0.2500 0.1038(3) 0.0746(10) Uani 1 2 d S
H16A H 0.1888 0.3164 0.1152 0.112 Uiso 0.50 1 calc PR
H16B H 0.1900 0.1825 0.1136 0.112 Uiso 0.50 1 calc PR
H16C H 0.2574 0.2511 0.0191 0.112 Uiso 1 2 calc SR
C17 C 0.37354(18) 0.3564(2) 0.1844(2) 0.0716(7) Uani 1 1 d .
H17A H 0.4028 0.3531 0.1003 0.107 Uiso 1 1 calc R
H17B H 0.4238 0.3596 0.2488 0.107 Uiso 1 1 calc R
H17C H 0.3334 0.4234 0.1906 0.107 Uiso 1 1 calc R

loop_
_atom_site_aniso_label
_atom_site_aniso_U_11
_atom_site_aniso_U_22
_atom_site_aniso_U_33
_atom_site_aniso_U_23
_atom_site_aniso_U_13
_atom_site_aniso_U_12
B3 0.0515(11) 0.0476(10) 0.0473(11) -0.0052(8) 0.0023(9) -0.0068(9)
B4 0.0475(10) 0.0622(13) 0.0405(10) -0.0095(8) 0.0033(8) -0.0020(9)
B5 0.0389(10) 0.0777(14) 0.0423(10) -0.0006(10) 0.0032(8) -0.0158(10)
B6 0.0551(13) 0.0860(16) 0.0469(11) -0.0127(11) 0.0017(9) -0.0269(12)
B7 0.0415(15) 0.106(3) 0.0361(14) 0.000 -0.0037(12) 0.000
B8 0.0319(14) 0.131(3) 0.0425(15) 0.000 -0.0033(12) 0.000
C1 0.0320(11) 0.0503(13) 0.0379(12) 0.000 0.0042(9) 0.000
C2 0.0307(10) 0.0433(11) 0.0351(11) 0.000 0.0024(8) 0.000
C11 0.0280(11) 0.0871(19) 0.0523(14) 0.000 0.0044(10) 0.000
C12 0.0424(10) 0.0825(14) 0.0617(12) -0.0045(10) -0.0049(8) 0.0224(9)
C13 0.0504(10) 0.0603(11) 0.0526(10) 0.0045(8) -0.0095(8) 0.0134(8)
C14 0.0366(11) 0.0479(12) 0.0382(12) 0.000 -0.0044(9) 0.000
C15 0.0493(13) 0.0650(15) 0.0375(12) 0.000 -0.0023(10) 0.000
C16 0.073(2) 0.111(3) 0.0399(14) 0.000 -0.0116(14) 0.000
C17 0.0762(15) 0.0891(16) 0.0495(11) 0.0132(11) 0.0089(10) -0.0171(12)

loop_
_atom_type_symbol
_atom_type_description
_atom_type_scat_dispersion_real
_atom_type_scat_dispersion_imag
_atom_type_scat_source
C C 0.0033 0.0016 'International Tables Vol C Tables 4.2.6.8 and 6.1.1.4'
H H 0.0000 0.0000 'International Tables Vol C Tables 4.2.6.8 and 6.1.1.4'
B B 0.0013 0.0007 'International Tables Vol C Tables 4.2.6.8 and 6.1.1.4'

loop_
_geom_angle_atom_site_label_1
_geom_angle_atom_site_label_2
_geom_angle_atom_site_label_3
_geom_angle
_geom_angle_site_symmetry_1
_geom_angle_site_symmetry_3
B6 B3 B5 62.03(13) . .
B6 B3 C1 105.35(15) . .
B5 B3 C1 103.45(14) . .
B6 B3 B4 61.21(12) . .
B5 B3 B4 109.80(15) . .
C1 B3 B4 58.38(11) . .
B6 B3 C2 107.88(16) . .
B5 B3 C2 60.19(11) . .
C1 B3 C2 54.49(10) . .
B4 B3 C2 104.07(14) . .
C1 B4 B4 59.07(8) . 7_565
C1 B4 B3 60.43(10) . .
B4 B4 B3 109.45(9) 7_565 .
C1 B4 B7 105.07(14) . .
B4 B4 B7 60.18(8) 7_565 .
B3 B4 B7 107.17(15) . .
C1 B4 B6 104.80(14) . .
B4 B4 B6 108.02(11) 7_565 .
B3 B4 B6 58.44(12) . .
B7 B4 B6 59.71(13) . .
B3 B5 C2 60.44(10) . .
B3 B5 B5 109.53(10) . 7_565
C2 B5 B5 59.82(8) . 7_565
B3 B5 B8 106.97(16) . .
C2 B5 B8 105.92(14) . .
B5 B5 B8 60.05(8) 7_565 .
B3 B5 B6 58.55(12) . .
C2 B5 B6 105.40(14) . .
B5 B5 B6 107.77(11) 7_565 .
B8 B5 B6 59.38(13) . .
B3 B6 B8 108.02(16) . .
B3 B6 B7 108.89(16) . .
B8 B6 B7 60.49(15) . .
B3 B6 B4 60.35(12) . .
B8 B6 B4 107.77(17) . .
B7 B6 B4 59.93(14) . .
B3 B6 B5 59.43(11) . .
B8 B6 B5 59.80(14) . .
B7 B6 B5 108.14(17) . .
B4 B6 B5 107.11(14) . .
B6 B7 B6 108.2(2) 7_565 .
B6 B7 B4 108.12(17) 7_565 .
B6 B7 B4 60.36(12) . .
B6 B7 B4 60.36(12) 7_565 7_565
B6 B7 B4 108.12(17) . 7_565
B4 B7 B4 59.65(17) . 7_565
B6 B7 B8 59.69(12) 7_565 .
B6 B7 B8 59.69(12) . .
B4 B7 B8 107.48(16) . .
B4 B7 B8 107.48(16) 7_565 .
B6 B8 B6 108.4(2) 7_565 .
B6 B8 B5 108.79(17) 7_565 .
B6 B8 B5 60.82(12) . .
B6 B8 B5 60.82(12) 7_565 7_565
B6 B8 B5 108.80(17) . 7_565
B5 B8 B5 59.90(17) . 7_565
B6 B8 B7 59.82(12) 7_565 .
B6 B8 B7 59.82(12) . .
B5 B8 B7 108.42(17) . .
B5 B8 B7 108.43(17) 7_565 .
C11 C1 C2 110.23(18) . .
C11 C1 B4 124.98(15) . .
C2 C1 B4 113.61(14) . .
C11 C1 B4 124.98(15) . 7_565
C2 C1 B4 113.61(14) . 7_565
B4 C1 B4 61.85(16) . 7_565
C11 C1 B3 116.25(11) . 7_565
C2 C1 B3 63.18(9) . 7_565
B4 C1 B3 112.35(15) . 7_565
B4 C1 B3 61.19(11) 7_565 7_565
C11 C1 B3 116.25(11) . .
C2 C1 B3 63.18(9) . .
B4 C1 B3 61.19(11) . .
B4 C1 B3 112.35(15) 7_565 .
B3 C1 B3 114.00(18) 7_565 .
C1 C2 C14 106.74(16) . .
C1 C2 B5 109.01(14) . .
C14 C2 B5 132.29(13) . .
C1 C2 B5 109.01(14) . 7_565
C14 C2 B5 132.29(13) . 7_565
B5 C2 B5 60.36(17) . 7_565
C1 C2 B3 62.32(9) . 7_565
C14 C2 B3 115.07(11) . 7_565
B5 C2 B3 109.10(15) . 7_565
B5 C2 B3 59.37(11) 7_565 7_565
C1 C2 B3 62.32(9) . .
C14 C2 B3 115.07(11) . .
B5 C2 B3 59.37(11) . .
B5 C2 B3 109.11(15) 7_565 .
B3 C2 B3 112.66(18) 7_565 .
C12 C11 C12 105.2(2) 7_565 .
C12 C11 C1 107.08(14) 7_565 .
C12 C11 C1 107.08(14) . .
C13 C12 C11 114.37(18) . .
C12 C13 C14 116.68(17) . .
C13 C14 C13 103.6(2) . 7_565
C13 C14 C15 112.13(13) . .
C13 C14 C15 112.13(13) 7_565 .
C13 C14 C2 104.94(12) . .
C13 C14 C2 104.94(12) 7_565 .
C15 C14 C2 117.79(18) . .
C17 C15 C17 109.1(2) . 7_565
C17 C15 C16 107.96(15) . .
C17 C15 C16 107.96(15) 7_565 .
C17 C15 C14 112.12(13) . .
C17 C15 C14 112.12(13) 7_565 .
C16 C15 C14 107.4(2) . .

loop_
_geom_bond_atom_site_label_1
_geom_bond_atom_site_label_2
_geom_bond_distance
_geom_bond_site_symmetry_2
B3 B6 1.730(3) .
B3 B5 1.746(3) .
B3 C1 1.751(2) .
B3 B4 1.765(3) .
B3 C2 1.765(2) .
B4 C1 1.715(3) .
B4 B4 1.762(4) 7_565
B4 B7 1.772(3) .
B4 B6 1.779(3) .
B5 C2 1.761(3) .
B5 B5 1.770(5) 7_565
B5 B8 1.773(3) .
B5 B6 1.791(3) .
B6 B8 1.765(3) .
B6 B7 1.768(3) .
B7 B6 1.768(3) 7_565
B7 B4 1.772(3) 7_565
B7 B8 1.780(4) .
B8 B6 1.765(3) 7_565
B8 B5 1.773(3) 7_565
C1 C11 1.570(3) .
C1 C2 1.610(3) .
C1 B4 1.715(3) 7_565
C1 B3 1.751(2) 7_565
C2 C14 1.639(3) .
C2 B5 1.761(3) 7_565
C2 B3 1.765(2) 7_565
C11 C12 1.503(3) 7_565
C11 C12 1.503(3) .
C12 C13 1.319(3) .
C13 C14 1.530(2) .
C14 C13 1.530(2) 7_565
C14 C15 1.566(3) .
C15 C17 1.530(3) .
C15 C17 1.530(3) 7_565
C15 C16 1.542(4) .
